data_7057799
loop_
_publ_author_name
'Mason, Helen E.'
'Hamilton, Michelle L.'
'Howard, Judith A. K.'
'Sparkes, Hazel A.'

_publ_section_title
;
 [Fe(abpt)2(NCSe)2] polymorph A: structural studies into the spin
 crossover behaviour
;
_journal_issue 22
_journal_name_full 'New Journal of Chemistry'
_journal_page_first 18028
_journal_paper_doi 10.1039/C8NJ03627F
_journal_volume 42
_journal_year 2018
_chemical_formula_moiety 'C26 H20 Fe N14 Se2'
_chemical_formula_sum 'C26 H20 Fe N14 Se2'
_chemical_formula_weight 742.33
_chemical_name_common '[Fe(abpt)2(NCSe)2] polymorph A'
_chemical_name_systematic bis(4-amino-3,5-bis(pyridin-2-yl)-1,2,4-triazole)-bis(isoselenocyanato)-iron(II)
_space_group_crystal_system monoclinic
_space_group_IT_number 14
_space_group_name_Hall '-P 2yn'
_space_group_name_H-M_alt 'P 1 21/n 1'
_symmetry_space_group_name_Hall '-P 2yn'
_symmetry_space_group_name_H-M 'P 1 21/n 1'
_atom_sites_solution_hydrogens mixed
_atom_sites_solution_primary direct
_audit_creation_date 2018-08-13
_audit_creation_method
;
Olex2 1.2
(compiled 2018.05.29 svn.r3508 for OlexSys, GUI svn.r5506)
;
_audit_update_record
;
2018-08-14 deposited with the CCDC.
2018-10-09 downloaded from the CCDC.
;
_cell_angle_alpha 90
_cell_angle_beta 93.4701(9)
_cell_angle_gamma 90
_cell_formula_units_Z 2
_cell_length_a 8.6181(4)
_cell_length_b 10.2163(4)
_cell_length_c 16.5785(7)
_cell_measurement_reflns_used 4473
_cell_measurement_temperature 300(2)
_cell_measurement_theta_max 26.111
_cell_measurement_theta_min 2.343
_cell_volume 1456.98(11)
_computing_cell_refinement 'SAINT v6.45A (Bruker, 2003)'
_computing_data_collection 'SMART v5.049 (Bruker, 1999)'
_computing_data_reduction 'SAINT v6.45A (Bruker, 2003)'
_computing_molecular_graphics 'Olex2 (Dolomanov et al., 2009)'
_computing_publication_material 'Olex2 (Dolomanov et al., 2009)'
_computing_structure_refinement 'ShelXL (Sheldrick, 2015)'
_computing_structure_solution 'ShelXS-1997 (Sheldrick, 2008)'
_diffrn_ambient_temperature 300(2)
_diffrn_detector 'CCD area detector'
_diffrn_detector_area_resol_mean 7.9
_diffrn_detector_type 'Bruker SMART CCD 1K area detector'
_diffrn_measured_fraction_theta_full 1.000
_diffrn_measured_fraction_theta_max 1.000
_diffrn_measurement_device 'three-circle diffractometer'
_diffrn_measurement_device_type 'Bruker SMART CCD 1K area detector'
_diffrn_measurement_method '\w scans'
_diffrn_radiation_monochromator graphite
_diffrn_radiation_probe x-ray
_diffrn_radiation_type MoK\a
_diffrn_radiation_wavelength 0.71073
_diffrn_reflns_av_R_equivalents 0.0347
_diffrn_reflns_av_unetI/netI 0.0314
_diffrn_reflns_Laue_measured_fraction_full 1.000
_diffrn_reflns_Laue_measured_fraction_max 1.000
_diffrn_reflns_limit_h_max 10
_diffrn_reflns_limit_h_min -10
_diffrn_reflns_limit_k_max 12
_diffrn_reflns_limit_k_min -12
_diffrn_reflns_limit_l_max 20
_diffrn_reflns_limit_l_min -19
_diffrn_reflns_number 11766
_diffrn_reflns_point_group_measured_fraction_full 1.000
_diffrn_reflns_point_group_measured_fraction_max 1.000
_diffrn_reflns_theta_full 26.000
_diffrn_reflns_theta_max 26.364
_diffrn_reflns_theta_min 2.343
_diffrn_source 'sealed X-ray tube'
_diffrn_standards_number 0
_exptl_absorpt_coefficient_mu 3.061
_exptl_absorpt_correction_T_max 0.6431
_exptl_absorpt_correction_T_min 0.5068
_exptl_absorpt_correction_type numerical
_exptl_absorpt_process_details
'SADABS-2012/1 (Bruker,2012) was used for absorption correction (numerical with multi-scan). wR2(int) was 0.0717 before and 0.0476 after correction. The Ratio of minimum to maximum transmission is 0.7881. The \l/2 correction factor is 0.0015.'
_exptl_crystal_colour red
_exptl_crystal_colour_primary red
_exptl_crystal_density_diffrn 1.692
_exptl_crystal_description block
_exptl_crystal_F_000 736
_exptl_crystal_preparation
'Slow diffusion of abpt ligand in methanol solution into 1:1 methanol:water Fe2+/2(NCSe-) solution'
_exptl_crystal_recrystallization_method 'water/methanol slow diffusion'
_exptl_crystal_size_max 0.26
_exptl_crystal_size_mid 0.21
_exptl_crystal_size_min 0.16
_refine_diff_density_max 0.896
_refine_diff_density_min -0.603
_refine_diff_density_rms 0.064
_refine_ls_extinction_method none
_refine_ls_goodness_of_fit_ref 1.057
_refine_ls_hydrogen_treatment mixed
_refine_ls_matrix_type full
_refine_ls_number_parameters 202
_refine_ls_number_reflns 2977
_refine_ls_number_restraints 0
_refine_ls_restrained_S_all 1.057
_refine_ls_R_factor_all 0.0577
_refine_ls_R_factor_gt 0.0377
_refine_ls_shift/su_max 0.001
_refine_ls_shift/su_mean 0.000
_refine_ls_structure_factor_coef Fsqd
_refine_ls_weighting_details 'w=1/[\s^2^(Fo^2^)+(0.0351P)^2^+1.3241P] where P=(Fo^2^+2Fc^2^)/3'
_refine_ls_weighting_scheme calc
_refine_ls_wR_factor_gt 0.0849
_refine_ls_wR_factor_ref 0.0930
_reflns_Friedel_coverage 0.000
_reflns_number_gt 2284
_reflns_number_total 2977
_reflns_threshold_expression 'I > 2\s(I)'
_cod_data_source_file c8nj03627f2.cif
_cod_data_source_block 300K
_cod_depositor_comments 'Adding full bibliography for 7057796--7057812.cif.'
_cod_database_code 7057799
_shelx_shelxl_version_number 2017/1
_shelx_space_group_comment
;
The symmetry employed for this shelxl refinement is uniquely defined
by the following loop, which should always be used as a source of
symmetry information in preference to the above space-group names.
They are only intended as comments.
;
_shelx_estimated_absorpt_t_max 0.640
_shelx_estimated_absorpt_t_min 0.503
_olex2_refinement_description
;
1. Fixed Uiso
 At 1.2 times of:
  All C(H) groups, All N(H,H) groups
2.a Aromatic/amide H refined with riding coordinates:
 C2(H2), C3(H3), C4(H4), C5(H5), C10(H10), C11(H11), C12(H12), C13(H13)
;
_olex2_submission_special_instructions 'No special instructions were received'

loop_
_space_group_symop_operation_xyz
'x, y, z'
'-x+1/2, y+1/2, -z+1/2'
'-x, -y, -z'
'x-1/2, -y-1/2, z-1/2'

loop_
_atom_site_label
_atom_site_type_symbol
_atom_site_fract_x
_atom_site_fract_y
_atom_site_fract_z
_atom_site_U_iso_or_equiv
_atom_site_adp_type
_atom_site_occupancy
_atom_site_site_symmetry_order
_atom_site_calc_flag
_atom_site_refinement_flags_posn
_atom_site_refinement_flags_adp
_atom_site_refinement_flags_occupancy
Se1 Se 0.26101(5) 0.72953(4) 0.25403(2) 0.06325(16) Uani 1 1 d . . .
Fe1 Fe 0.500000 0.500000 0.500000 0.03695(17) Uani 1 2 d S T P
N1 N 0.3931(3) 0.5703(3) 0.38893(19) 0.0520(7) Uani 1 1 d . . .
N2 N 0.7175(3) 0.6023(3) 0.47502(16) 0.0433(6) Uani 1 1 d . . .
N3 N 0.4750(3) 0.6907(3) 0.54778(17) 0.0450(7) Uani 1 1 d . . .
N4 N 0.3583(3) 0.7574(2) 0.58116(17) 0.0426(7) Uani 1 1 d . . .
N5 N 0.5645(3) 0.8840(3) 0.57903(16) 0.0422(6) Uani 1 1 d . . .
N6 N 0.6718(4) 0.9889(3) 0.5920(2) 0.0546(8) Uani 1 1 d . . .
H6A H 0.724(5) 0.965(4) 0.646(3) 0.066 Uiso 1 1 d R . .
H6B H 0.617(5) 1.054(4) 0.603(2) 0.066 Uiso 1 1 d R . .
N7 N 0.3894(3) 1.0931(3) 0.64762(18) 0.0499(7) Uani 1 1 d . . .
C1 C 0.3402(4) 0.6317(3) 0.3358(2) 0.0440(8) Uani 1 1 d . . .
C2 C 0.8321(4) 0.5515(4) 0.4344(2) 0.0541(9) Uani 1 1 d . . .
H2 H 0.817911 0.469484 0.410803 0.065 Uiso 1 1 calc R . .
C3 C 0.9711(4) 0.6162(4) 0.4261(3) 0.0636(11) Uani 1 1 d . . .
H3 H 1.048389 0.579023 0.396651 0.076 Uiso 1 1 calc R . .
C4 C 0.9929(4) 0.7362(4) 0.4621(3) 0.0641(11) Uani 1 1 d . . .
H4 H 1.086141 0.780743 0.457946 0.077 Uiso 1 1 calc R . .
C5 C 0.8760(4) 0.7906(4) 0.5044(2) 0.0545(9) Uani 1 1 d . . .
H5 H 0.889282 0.871478 0.529601 0.065 Uiso 1 1 calc R . .
C6 C 0.7383(4) 0.7216(3) 0.5084(2) 0.0435(8) Uani 1 1 d . . .
C7 C 0.5981(4) 0.7666(3) 0.5458(2) 0.0408(7) Uani 1 1 d . . .
C8 C 0.4131(4) 0.8737(3) 0.60043(19) 0.0400(7) Uani 1 1 d . . .
C9 C 0.3241(4) 0.9751(3) 0.6403(2) 0.0423(8) Uani 1 1 d . . .
C10 C 0.3122(4) 1.1841(4) 0.6864(2) 0.0567(10) Uani 1 1 d . . .
H10 H 0.356889 1.266569 0.693185 0.068 Uiso 1 1 calc R . .
C11 C 0.1684(4) 1.1620(4) 0.7174(2) 0.0543(9) Uani 1 1 d . . .
H11 H 0.119139 1.227851 0.744890 0.065 Uiso 1 1 calc R . .
C12 C 0.1005(5) 1.0420(4) 0.7068(2) 0.0554(9) Uani 1 1 d . . .
H12 H 0.002928 1.025627 0.725657 0.067 Uiso 1 1 calc R . .
C13 C 0.1798(4) 0.9442(4) 0.6670(2) 0.0499(8) Uani 1 1 d . . .
H13 H 0.136932 0.861387 0.658854 0.060 Uiso 1 1 calc R . .

loop_
_atom_site_aniso_label
_atom_site_aniso_U_11
_atom_site_aniso_U_22
_atom_site_aniso_U_33
_atom_site_aniso_U_23
_atom_site_aniso_U_13
_atom_site_aniso_U_12
Se1 0.0625(3) 0.0687(3) 0.0566(3) 0.0031(2) -0.01240(19) 0.0123(2)
Fe1 0.0325(3) 0.0352(3) 0.0435(4) 0.0003(3) 0.0058(3) 0.0009(3)
N1 0.0457(17) 0.0582(19) 0.0523(19) 0.0030(15) 0.0035(14) 0.0017(14)
N2 0.0346(14) 0.0480(16) 0.0478(17) 0.0053(13) 0.0059(12) 0.0061(12)
N3 0.0393(15) 0.0449(16) 0.0512(17) -0.0039(13) 0.0066(12) 0.0007(13)
N4 0.0374(14) 0.0400(16) 0.0507(17) -0.0028(12) 0.0057(12) -0.0002(11)
N5 0.0379(14) 0.0436(16) 0.0449(16) 0.0005(12) 0.0013(12) -0.0050(12)
N6 0.0484(18) 0.0483(18) 0.067(2) -0.0044(16) 0.0025(16) -0.0113(14)
N7 0.0486(16) 0.0467(17) 0.0546(18) -0.0061(14) 0.0052(14) -0.0024(13)
C1 0.0333(17) 0.051(2) 0.048(2) -0.0077(16) 0.0050(15) 0.0004(15)
C2 0.044(2) 0.056(2) 0.063(2) 0.0085(18) 0.0105(17) 0.0133(17)
C3 0.042(2) 0.076(3) 0.075(3) 0.017(2) 0.0194(19) 0.014(2)
C4 0.0337(19) 0.078(3) 0.081(3) 0.018(2) 0.0073(18) -0.0081(18)
C5 0.0396(19) 0.066(2) 0.058(2) 0.0048(19) 0.0037(16) -0.0054(18)
C6 0.0362(17) 0.0519(19) 0.0421(18) 0.0075(16) 0.0012(14) 0.0008(15)
C7 0.0376(17) 0.0418(18) 0.0427(18) 0.0015(14) -0.0004(14) -0.0027(14)
C8 0.0401(17) 0.0413(18) 0.0387(18) 0.0044(14) 0.0025(14) -0.0009(14)
C9 0.0464(19) 0.0393(18) 0.0410(18) 0.0034(14) 0.0001(15) 0.0007(15)
C10 0.058(2) 0.051(2) 0.061(2) -0.0132(18) 0.0039(19) -0.0035(18)
C11 0.058(2) 0.054(2) 0.052(2) -0.0114(17) 0.0087(18) 0.0070(18)
C12 0.057(2) 0.055(2) 0.056(2) 0.0068(18) 0.0150(18) 0.0018(18)
C13 0.055(2) 0.0421(19) 0.053(2) 0.0057(16) 0.0079(17) -0.0024(16)

loop_
_atom_type_symbol
_atom_type_description
_atom_type_scat_dispersion_real
_atom_type_scat_dispersion_imag
_atom_type_scat_source
C C 0.0033 0.0016 'International Tables Vol C Tables 4.2.6.8 and 6.1.1.4'
H H 0.0000 0.0000 'International Tables Vol C Tables 4.2.6.8 and 6.1.1.4'
Fe Fe 0.3463 0.8444 'International Tables Vol C Tables 4.2.6.8 and 6.1.1.4'
N N 0.0061 0.0033 'International Tables Vol C Tables 4.2.6.8 and 6.1.1.4'
Se Se -0.0929 2.2259 'International Tables Vol C Tables 4.2.6.8 and 6.1.1.4'

loop_
_exptl_crystal_face_index_h
_exptl_crystal_face_index_k
_exptl_crystal_face_index_l
_exptl_crystal_face_perp_dist
0.00 1.00 0.00 0.105
0.00 -1.00 0.00 0.105
1.00 0.00 1.00 0.130
-1.00 0.00 1.00 0.130
0.00 0.00 -1.00 0.080
0.00 0.00 1.00 0.080
-1.00 0.00 -1.00 0.130
1.00 0.00 -1.00 0.130

loop_
_geom_angle_atom_site_label_1
_geom_angle_atom_site_label_2
_geom_angle_atom_site_label_3
_geom_angle
_geom_angle_site_symmetry_1
_geom_angle_site_symmetry_3
N1 Fe1 N1 180.0 3_666 .
N1 Fe1 N2 89.67(10) . 3_666
N1 Fe1 N2 89.67(10) 3_666 .
N1 Fe1 N2 90.33(10) . .
N1 Fe1 N2 90.33(10) 3_666 3_666
N2 Fe1 N2 180.0 3_666 .
N3 Fe1 N1 87.97(11) 3_666 3_666
N3 Fe1 N1 92.03(11) 3_666 .
N3 Fe1 N1 87.97(11) . .
N3 Fe1 N1 92.03(11) . 3_666
N3 Fe1 N2 104.98(10) . 3_666
N3 Fe1 N2 75.02(10) 3_666 3_666
N3 Fe1 N2 75.02(10) . .
N3 Fe1 N2 104.98(10) 3_666 .
N3 Fe1 N3 180.0 . 3_666
C1 N1 Fe1 166.7(3) . .
C2 N2 Fe1 125.0(2) . .
C2 N2 C6 118.4(3) . .
C6 N2 Fe1 116.4(2) . .
N4 N3 Fe1 135.0(2) . .
C7 N3 Fe1 115.6(2) . .
C7 N3 N4 109.4(3) . .
C8 N4 N3 106.8(3) . .
C7 N5 N6 125.0(3) . .
C7 N5 C8 105.4(3) . .
C8 N5 N6 129.5(3) . .
N5 N6 H6A 101(2) . .
N5 N6 H6B 105(3) . .
H6A N6 H6B 103(4) . .
C10 N7 C9 117.1(3) . .
N1 C1 Se1 178.8(3) . .
N2 C2 H2 118.7 . .
N2 C2 C3 122.5(4) . .
C3 C2 H2 118.7 . .
C2 C3 H3 120.7 . .
C4 C3 C2 118.7(4) . .
C4 C3 H3 120.7 . .
C3 C4 H4 120.1 . .
C3 C4 C5 119.8(4) . .
C5 C4 H4 120.1 . .
C4 C5 H5 120.9 . .
C4 C5 C6 118.2(4) . .
C6 C5 H5 120.9 . .
N2 C6 C5 122.3(3) . .
N2 C6 C7 111.4(3) . .
C5 C6 C7 126.2(3) . .
N3 C7 N5 108.6(3) . .
N3 C7 C6 120.8(3) . .
N5 C7 C6 130.6(3) . .
N4 C8 N5 109.8(3) . .
N4 C8 C9 124.0(3) . .
N5 C8 C9 126.2(3) . .
N7 C9 C8 116.7(3) . .
N7 C9 C13 124.1(3) . .
C13 C9 C8 119.2(3) . .
N7 C10 H10 118.4 . .
N7 C10 C11 123.2(3) . .
C11 C10 H10 118.4 . .
C10 C11 H11 120.5 . .
C12 C11 C10 119.0(3) . .
C12 C11 H11 120.5 . .
C11 C12 H12 120.5 . .
C11 C12 C13 119.0(4) . .
C13 C12 H12 120.5 . .
C9 C13 C12 117.6(3) . .
C9 C13 H13 121.2 . .
C12 C13 H13 121.2 . .

loop_
_geom_bond_atom_site_label_1
_geom_bond_atom_site_label_2
_geom_bond_distance
_geom_bond_site_symmetry_2
Se1 C1 1.786(4) .
Fe1 N1 2.133(3) .
Fe1 N1 2.133(3) 3_666
Fe1 N2 2.207(3) 3_666
Fe1 N2 2.207(3) .
Fe1 N3 2.119(3) 3_666
Fe1 N3 2.119(3) .
N1 C1 1.153(4) .
N2 C2 1.333(4) .
N2 C6 1.346(4) .
N3 N4 1.360(4) .
N3 C7 1.316(4) .
N4 C8 1.311(4) .
N5 N6 1.424(4) .
N5 C7 1.358(4) .
N5 C8 1.377(4) .
N6 H6A 1.00(4) .
N6 H6B 0.84(4) .
N7 C9 1.333(4) .
N7 C10 1.331(4) .
C2 H2 0.9300 .
C2 C3 1.383(5) .
C3 H3 0.9300 .
C3 C4 1.371(6) .
C4 H4 0.9300 .
C4 C5 1.379(5) .
C5 H5 0.9300 .
C5 C6 1.385(5) .
C6 C7 1.466(5) .
C8 C9 1.469(5) .
C9 C13 1.382(5) .
C10 H10 0.9300 .
C10 C11 1.388(5) .
C11 H11 0.9300 .
C11 C12 1.365(5) .
C12 H12 0.9300 .
C12 C13 1.398(5) .
C13 H13 0.9300 .

loop_
_geom_hbond_atom_site_label_D
_geom_hbond_atom_site_label_H
_geom_hbond_atom_site_label_A
_geom_hbond_distance_DH
_geom_hbond_distance_HA
_geom_hbond_distance_DA
_geom_hbond_angle_DHA
_geom_hbond_site_symmetry_A
_geom_hbond_publ_flag
N6 H6A Se1 1.00(4) 2.68(4) 3.541(4) 144(3) 4_676 yes
N6 H6B N7 0.84(4) 2.18(4) 2.860(4) 138(4) . yes
C2 H2 N4 0.93 2.78 3.559(5) 142.2 3_666 yes

loop_
_geom_torsion_atom_site_label_1
_geom_torsion_atom_site_label_2
_geom_torsion_atom_site_label_3
_geom_torsion_atom_site_label_4
_geom_torsion
Fe1 N2 C2 C3 -174.7(3)
Fe1 N2 C6 C5 173.3(3)
Fe1 N2 C6 C7 -8.2(3)
Fe1 N3 N4 C8 179.4(2)
Fe1 N3 C7 N5 -179.4(2)
Fe1 N3 C7 C6 3.3(4)
N2 C2 C3 C4 1.1(6)
N2 C6 C7 N3 3.4(4)
N2 C6 C7 N5 -173.2(3)
N3 N4 C8 N5 0.7(4)
N3 N4 C8 C9 -178.3(3)
N4 N3 C7 N5 0.9(4)
N4 N3 C7 C6 -176.4(3)
N4 C8 C9 N7 -172.6(3)
N4 C8 C9 C13 6.8(5)
N5 C8 C9 N7 8.7(5)
N5 C8 C9 C13 -171.9(3)
N6 N5 C7 N3 176.1(3)
N6 N5 C7 C6 -7.0(5)
N6 N5 C8 N4 -176.4(3)
N6 N5 C8 C9 2.5(5)
N7 C9 C13 C12 -2.5(5)
N7 C10 C11 C12 -1.0(6)
C2 N2 C6 C5 -2.4(5)
C2 N2 C6 C7 176.1(3)
C2 C3 C4 C5 -1.0(6)
C3 C4 C5 C6 -0.7(6)
C4 C5 C6 N2 2.4(5)
C4 C5 C6 C7 -175.8(3)
C5 C6 C7 N3 -178.2(3)
C5 C6 C7 N5 5.2(6)
C6 N2 C2 C3 0.6(5)
C7 N3 N4 C8 -1.0(4)
C7 N5 C8 N4 -0.2(4)
C7 N5 C8 C9 178.8(3)
C8 N5 C7 N3 -0.4(3)
C8 N5 C7 C6 176.5(3)
C8 C9 C13 C12 178.2(3)
C9 N7 C10 C11 -1.4(5)
C10 N7 C9 C8 -177.5(3)
C10 N7 C9 C13 3.2(5)
C10 C11 C12 C13 1.7(6)
C11 C12 C13 C9 -0.1(5)
